data_2215609
loop_
_publ_author_name
'Gonz\'alez Mart\'inez, Sandra Patricia'
'Bern\`es, Sylvain'

_publ_section_title
;
 2,4,6-Trichlorophenol
;
_journal_coeditor_code NG2314
_journal_issue 10
_journal_name_full 'Acta Crystallographica Section E'
_journal_page_first o3947
_journal_page_last o3947
_journal_paper_doi 10.1107/S1600536807042080
_journal_volume 63
_journal_year 2007
_chemical_formula_iupac 'C6 H3 Cl3 O'
_chemical_formula_moiety 'C6 H3 Cl3 O'
_chemical_formula_sum 'C6 H3 Cl3 O'
_chemical_formula_weight 197.43
_chemical_melting_point 342
_chemical_name_common 2,4,6-Trichlorophenol
_chemical_name_systematic 2,4,6-Trichlorophenol
_space_group_IT_number 14
_symmetry_cell_setting monoclinic
_symmetry_space_group_name_Hall '-P 2ybc'
_symmetry_space_group_name_H-M 'P 1 21/c 1'
_atom_sites_solution_hydrogens geom
_atom_sites_solution_primary direct
_atom_sites_solution_secondary difmap
_audit_creation_method SHELXTL-Plus
_cell_angle_alpha 90.00
_cell_angle_beta 95.05(4)
_cell_angle_gamma 90.00
_cell_formula_units_Z 4
_cell_length_a 3.8181(18)
_cell_length_b 15.742(7)
_cell_length_c 12.127(6)
_cell_measurement_reflns_used 47
_cell_measurement_temperature 297.0(10)
_cell_measurement_theta_max 12.37
_cell_measurement_theta_min 6.03
_cell_volume 726.1(6)
_computing_cell_refinement 'XSCANS (Siemens, 1999)'
_computing_data_collection 'XSCANS (Siemens, 1999)'
_computing_data_reduction 'XSCANS (Siemens, 1999)'
_computing_molecular_graphics 'Mercury (Macrae <i>et al.</i>,  2006)'
_computing_publication_material 'SHELXTL-Plus (Sheldrick, 1998)'
_computing_structure_refinement 'SHELXTL-Plus (Sheldrick, 1998)'
_computing_structure_solution 'SHELXTL-Plus (Sheldrick, 1998)'
_diffrn_ambient_temperature 297.0(10)
_diffrn_measured_fraction_theta_full 1.000
_diffrn_measured_fraction_theta_max 1.000
_diffrn_measurement_device_type 'Siemens P4'
_diffrn_measurement_method 2\q/\w
_diffrn_radiation_monochromator graphite
_diffrn_radiation_type MoK\a
_diffrn_radiation_wavelength 0.71073
_diffrn_reflns_av_R_equivalents 0.0886
_diffrn_reflns_av_sigmaI/netI 0.0769
_diffrn_reflns_limit_h_max 2
_diffrn_reflns_limit_h_min -4
_diffrn_reflns_limit_k_max 1
_diffrn_reflns_limit_k_min -19
_diffrn_reflns_limit_l_max 14
_diffrn_reflns_limit_l_min -14
_diffrn_reflns_number 2445
_diffrn_reflns_theta_full 26.00
_diffrn_reflns_theta_max 26.00
_diffrn_reflns_theta_min 2.13
_diffrn_standards_decay_% 1.5
_diffrn_standards_interval_count 97
_diffrn_standards_number 3
_exptl_absorpt_coefficient_mu 1.178
_exptl_absorpt_correction_T_max 0.95392
_exptl_absorpt_correction_T_min 0.79181
_exptl_absorpt_correction_type gaussian
_exptl_absorpt_process_details '(XSCANS; Siemens, 1999)'
_exptl_crystal_colour colourless
_exptl_crystal_density_diffrn 1.806
_exptl_crystal_density_method 'not measured'
_exptl_crystal_description Plate
_exptl_crystal_F_000 392
_exptl_crystal_size_max 0.60
_exptl_crystal_size_mid 0.20
_exptl_crystal_size_min 0.04
_refine_diff_density_max 0.282
_refine_diff_density_min -0.383
_refine_ls_extinction_method none
_refine_ls_goodness_of_fit_ref 1.080
_refine_ls_hydrogen_treatment constr
_refine_ls_matrix_type full
_refine_ls_number_parameters 91
_refine_ls_number_reflns 1427
_refine_ls_number_restraints 0
_refine_ls_restrained_S_all 1.080
_refine_ls_R_factor_all 0.0571
_refine_ls_R_factor_gt 0.0404
_refine_ls_shift/su_max 0.000
_refine_ls_shift/su_mean 0.000
_refine_ls_structure_factor_coef Fsqd
_refine_ls_weighting_details 'calc w=1/[\s^2^(Fo^2^)+(0.0372P)^2^+0.2366P] where P=(Fo^2^+2Fc^2^)/3'
_refine_ls_weighting_scheme calc
_refine_ls_wR_factor_gt 0.0980
_refine_ls_wR_factor_ref 0.1093
_reflns_number_gt 1086
_reflns_number_total 1427
_reflns_threshold_expression I>2\s(I)
_cod_data_source_file ng2314.cif
_cod_data_source_block I
_cod_depositor_comments
;
The following automatic conversions were performed:
'_exptl_absorpt_correction_type' value 'Gaussian' changed to 'gaussian'
according to '/home/saulius/struct/CIF-dictionaries/cif_core.dic'
dictionary named 'cif_core.dic' version 2.4.1 from 2010-06-29.

Automatic conversion script
Id: cif_fix_enum 1527 2010-12-29 10:47:43Z saulius 

The following automatic conversions were performed:

'_exptl_absorpt_correction_type' value 'Gaussian' changed to
'gaussian' according to
/home/saulius/struct/CIF-dictionaries/cif_core.dic dictionary named
'cif_core.dic' version 2.4.1 from 2010-06-29.

Automatic conversion script
Id: cif_fix_values 1715 2011-07-08 13:25:40Z adriana 
;
_cod_original_sg_symbol_H-M 'P 21/c'
_cod_database_code 2215609
_cod_database_fobs_code 2215609

loop_
_symmetry_equiv_pos_as_xyz
'x, y, z'
'-x, y+1/2, -z+1/2'
'-x, -y, -z'
'x, -y-1/2, z-1/2'

loop_
_atom_site_type_symbol
_atom_site_label
_atom_site_fract_x
_atom_site_fract_y
_atom_site_fract_z
_atom_site_U_iso_or_equiv
_atom_site_adp_type
_atom_site_calc_flag
_atom_site_refinement_flags
_atom_site_occupancy
Cl Cl2 1.2802(2) 0.10705(5) 0.52181(6) 0.0599(3) Uani d . 1
Cl Cl4 0.6704(3) 0.06153(5) 0.11139(7) 0.0627(3) Uani d . 1
Cl Cl6 0.7136(2) 0.37081(5) 0.29722(6) 0.0587(3) Uani d . 1
O O1 1.1072(7) 0.28196(14) 0.48426(17) 0.0594(6) Uani d . 1
H H1 1.0670 0.3331 0.4822 0.089 Uiso d R 1
C C1 0.9955(8) 0.23290(17) 0.3971(2) 0.0414(6) Uani d . 1
C C2 1.0664(7) 0.14727(19) 0.4024(2) 0.0420(6) Uani d . 1
C C3 0.9675(8) 0.09404(17) 0.3154(2) 0.0445(6) Uani d . 1
H H3 1.0169 0.0362 0.3200 0.053 Uiso calc R 1
C C4 0.7952(8) 0.12773(17) 0.2219(2) 0.0437(6) Uani d . 1
C C5 0.7129(7) 0.21246(18) 0.2133(2) 0.0413(6) Uani d . 1
H H5 0.5911 0.2343 0.1498 0.050 Uiso calc R 1
C C6 0.8167(8) 0.26403(17) 0.3019(2) 0.0408(6) Uani d . 1

loop_
_atom_site_aniso_label
_atom_site_aniso_U_11
_atom_site_aniso_U_22
_atom_site_aniso_U_33
_atom_site_aniso_U_12
_atom_site_aniso_U_13
_atom_site_aniso_U_23
Cl2 0.0671(5) 0.0637(5) 0.0464(4) 0.0052(4) -0.0082(3) 0.0143(3)
Cl4 0.0876(6) 0.0460(4) 0.0519(4) -0.0112(4) -0.0086(4) -0.0119(3)
Cl6 0.0812(6) 0.0372(4) 0.0559(5) 0.0080(4) -0.0031(4) -0.0018(3)
O1 0.0813(15) 0.0537(12) 0.0406(11) 0.0020(11) -0.0093(10) -0.0117(9)
C1 0.0489(16) 0.0407(14) 0.0347(12) -0.0026(13) 0.0049(12) -0.0037(11)
C2 0.0429(15) 0.0453(14) 0.0374(13) 0.0012(12) 0.0023(11) 0.0040(11)
C3 0.0533(17) 0.0355(13) 0.0447(15) 0.0015(13) 0.0033(13) 0.0034(11)
C4 0.0529(16) 0.0389(14) 0.0396(14) -0.0059(13) 0.0059(12) -0.0031(11)
C5 0.0465(16) 0.0427(14) 0.0338(13) -0.0015(12) -0.0010(11) 0.0009(10)
C6 0.0466(15) 0.0337(13) 0.0419(13) 0.0032(12) 0.0032(12) 0.0016(11)

loop_
_atom_type_symbol
_atom_type_description
_atom_type_scat_dispersion_real
_atom_type_scat_dispersion_imag
_atom_type_scat_source
C C 0.0033 0.0016 'International Tables Vol C Tables 4.2.6.8 and 6.1.1.4'
H H 0.0000 0.0000 'International Tables Vol C Tables 4.2.6.8 and 6.1.1.4'
O O 0.0106 0.0060 'International Tables Vol C Tables 4.2.6.8 and 6.1.1.4'
Cl Cl 0.1484 0.1585 'International Tables Vol C Tables 4.2.6.8 and 6.1.1.4'

loop_
_exptl_crystal_face_index_h
_exptl_crystal_face_index_k
_exptl_crystal_face_index_l
_exptl_crystal_face_perp_dist
0 1 0 0.0200
0 -1 0 0.0200
0 0 -1 0.1000
0 0 1 0.1000
1 0 0 0.4000
-1 0 0 0.4000

loop_
_geom_angle_atom_site_label_1
_geom_angle_atom_site_label_2
_geom_angle_atom_site_label_3
_geom_angle
C1 O1 H1 119.6
O1 C1 C2 118.5(3)
O1 C1 C6 123.5(3)
C2 C1 C6 117.9(2)
C3 C2 C1 121.5(3)
C3 C2 Cl2 120.0(2)
C1 C2 Cl2 118.5(2)
C4 C3 C2 118.7(3)
C4 C3 H3 120.7
C2 C3 H3 120.7
C3 C4 C5 122.1(3)
C3 C4 Cl4 119.2(2)
C5 C4 Cl4 118.7(2)
C4 C5 C6 117.7(3)
C4 C5 H5 121.1
C6 C5 H5 121.1
C5 C6 C1 122.1(2)
C5 C6 Cl6 120.0(2)
C1 C6 Cl6 117.9(2)

loop_
_geom_bond_atom_site_label_1
_geom_bond_atom_site_label_2
_geom_bond_distance
Cl2 C2 1.719(3)
Cl4 C4 1.731(3)
Cl6 C6 1.726(3)
O1 C1 1.347(3)
O1 H1 0.8200
C1 C2 1.375(4)
C1 C6 1.379(4)
C2 C3 1.374(4)
C3 C4 1.366(4)
C3 H3 0.9300
C4 C5 1.372(4)
C5 C6 1.377(4)
C5 H5 0.9300

loop_
_geom_hbond_atom_site_label_D
_geom_hbond_atom_site_label_H
_geom_hbond_atom_site_label_A
_geom_hbond_site_symmetry_A
_geom_hbond_distance_DH
_geom_hbond_distance_HA
_geom_hbond_distance_DA
_geom_hbond_angle_DHA
_geom_hbond_publ_flag
O1 H1 Cl6 . 0.82 2.58 2.960(3) 109.5 no
O1 H1 Cl4 4_566 0.82 2.81 3.418(3) 132.1 no

loop_
_geom_torsion_atom_site_label_1
_geom_torsion_atom_site_label_2
_geom_torsion_atom_site_label_3
_geom_torsion_atom_site_label_4
_geom_torsion
O1 C1 C2 C3 -178.4(3)
C6 C1 C2 C3 0.9(4)
O1 C1 C2 Cl2 2.2(4)
C6 C1 C2 Cl2 -178.5(2)
C1 C2 C3 C4 0.0(4)
Cl2 C2 C3 C4 179.4(2)
C2 C3 C4 C5 -1.2(4)
C2 C3 C4 Cl4 179.8(2)
C3 C4 C5 C6 1.4(4)
Cl4 C4 C5 C6 -179.6(2)
C4 C5 C6 C1 -0.4(4)
C4 C5 C6 Cl6 -178.7(2)
O1 C1 C6 C5 178.5(3)
C2 C1 C6 C5 -0.7(4)
O1 C1 C6 Cl6 -3.1(4)
C2 C1 C6 Cl6 177.7(2)

loop_
_cod_related_entry_id
_cod_related_entry_database
_cod_related_entry_code
1 ChemSpider 21106172
